data_7236900
loop_
_publ_author_name
'Borozdina, Yulia B.'
'Mostovich, Evgeny A.'
'Cong, Pham Thanh'
'Postulka, Lars'
'Wolf, Bernd'
'Lang, Michael'
'Baumgarten, Martin'

_publ_section_title
;
 Spin-dimer networks: engineering tools to adjust the magnetic
 interactions in biradicals
;
_journal_issue 35
_journal_name_full 'Journal of Materials Chemistry C'
_journal_page_first 9053
_journal_paper_doi 10.1039/C7TC03357E
_journal_volume 5
_journal_year 2017
_chemical_formula_moiety 'C12 H15 N3 O1'
_chemical_formula_sum 'C12 H15 N3 O'
_chemical_formula_weight 217.27
_space_group_IT_number 14
_space_group_name_Hall '-P 2yn'
_space_group_name_H-M_alt 'P 1 21/n 1'
_symmetry_cell_setting monoclinic
_symmetry_space_group_name_H-M 'P 1 21/n 1'
_atom_sites_solution_hydrogens geom
_atom_sites_solution_primary direct
_audit_creation_date 11-12-07
_audit_creation_method CRYSTALS_ver_12.84
_audit_update_record
;
2011-12-13 deposited with the CCDC.
2017-08-15 downloaded from the CCDC.
;
_cell_angle_alpha 90
_cell_angle_beta 98.045(2)
_cell_angle_gamma 90
_cell_formula_units_Z 4
_cell_length_a 6.3011(2)
_cell_length_b 10.4759(5)
_cell_length_c 17.1953(7)
_cell_measurement_reflns_used 0
_cell_measurement_temperature 120
_cell_measurement_theta_max 0
_cell_measurement_theta_min 0
_cell_volume 1123.89(8)
_computing_cell_refinement 'DENZO/SCALEPACK (Otwinowski & Minor, 1997)'
_computing_data_collection 'COLLECT (Nonius, 1997-2001).'
_computing_data_reduction 'DENZO/SCALEPACK (Otwinowski & Minor, 1997)'
_computing_molecular_graphics 'CAMERON (Watkin et al., 1996)'
_computing_publication_material 'CRYSTALS (Betteridge et al., 2003)'
_computing_structure_refinement 'CRYSTALS (Betteridge et al., 2003)'
_computing_structure_solution 'SHELXS 86 (Sheldrick, 1986)'
_diffrn_ambient_temperature 120
_diffrn_measured_fraction_theta_full 0.989
_diffrn_measured_fraction_theta_max 0.979
_diffrn_measurement_device_type 'Nonius KappaCCD'
_diffrn_measurement_method '\f & \w scans'
_diffrn_radiation_monochromator graphite
_diffrn_radiation_type 'Mo K\a'
_diffrn_radiation_wavelength 0.71073
_diffrn_reflns_av_R_equivalents 0.077
_diffrn_reflns_limit_h_max 8
_diffrn_reflns_limit_h_min -8
_diffrn_reflns_limit_k_max 14
_diffrn_reflns_limit_k_min -14
_diffrn_reflns_limit_l_max 24
_diffrn_reflns_limit_l_min -18
_diffrn_reflns_number 13846
_diffrn_reflns_theta_full 25.211
_diffrn_reflns_theta_max 30.014
_diffrn_reflns_theta_min 2.283
_diffrn_standards_number 0
_exptl_absorpt_coefficient_mu 0.085
_exptl_absorpt_correction_T_max 0.99
_exptl_absorpt_correction_T_min 0.92
_exptl_absorpt_correction_type multi-scan
_exptl_absorpt_process_details 'SORTAV (Blessing)'
_exptl_crystal_colour red
_exptl_crystal_density_diffrn 1.284
_exptl_crystal_description prism
_exptl_crystal_F_000 464
_exptl_crystal_size_max 0.39
_exptl_crystal_size_mid 0.19
_exptl_crystal_size_min 0.13
_refine_diff_density_max 0.33
_refine_diff_density_min -0.37
_refine_ls_extinction_method None
_refine_ls_goodness_of_fit_ref 1.0906
_refine_ls_hydrogen_treatment constr
_refine_ls_matrix_type full
_refine_ls_number_parameters 154
_refine_ls_number_reflns 1899
_refine_ls_number_restraints 0
_refine_ls_R_factor_all 0.0963
_refine_ls_R_factor_gt 0.0526
_refine_ls_shift/su_max 0.004807
_refine_ls_structure_factor_coef F
_refine_ls_weighting_details
;

Method, part 1, Chebychev polynomial, (Watkin, 1994, Prince, 1982)

[weight] = 1.0/[A~0~*T~0~(x)+A~1~*T~1~(x) ... +A~n-1~]*T~n-1~(x)]

where A~i~ are the Chebychev coefficients listed below and x= Fcalc/Fmax

Method = Robust Weighting (Prince, 1982)

W = [weight] * [1-(deltaF/6*sigmaF)^2^]^2^

A~i~ are:

1.58 0.600 0.991

;
_refine_ls_weighting_scheme calc
_refine_ls_wR_factor_all 0.1944
_refine_ls_wR_factor_gt 0.0607
_refine_ls_wR_factor_ref 0.0607
_reflns_limit_h_max 8
_reflns_limit_h_min -8
_reflns_limit_k_max 14
_reflns_limit_k_min 0
_reflns_limit_l_max 24
_reflns_limit_l_min 0
_reflns_number_gt 1899
_reflns_number_total 3217
_reflns_threshold_expression I>3.0\s(I)
_cod_data_source_file c7tc03357e2.cif
_cod_data_source_block yubipy
_cod_depositor_comments
;
The following automatic conversions were performed:

data item '_symmetry_cell_setting' value 'Monoclinic' was changed to
'monoclinic' in accordance with the
/home/saulius/struct/COD-crude-data/automatic-downloads/DataCite-retrospective/RSC/depositions/lib/dictionaries/cif_core.dic
dictionary named 'cif_core.dic' version 2.4.2 last updated on
2011-04-26.

Automatic conversion script
Id: cif_fix_values 6909 2019-04-08 15:41:33Z antanas 
;
_cod_original_sg_symbol_H-M 'P 1 21/n 1 '
_cod_original_formula_sum 'C12 H15 N3 O1'
_cod_database_code 7236900

loop_
_symmetry_equiv_pos_as_xyz
x,y,z
-x,-y,-z
-x+1/2,y+1/2,-z+1/2
x+1/2,-y+1/2,z+1/2

loop_
_atom_site_label
_atom_site_type_symbol
_atom_site_fract_x
_atom_site_fract_y
_atom_site_fract_z
_atom_site_U_iso_or_equiv
_atom_site_occupancy
_atom_site_adp_type
_atom_site_refinement_flags_posn
N1 N -0.0508(2) 0.33480(15) 0.02166(9) 0.0282 1.0000 Uani .
N2 N 0.5620(3) 0.11889(18) 0.17083(11) 0.0402 1.0000 Uani .
N3 N 0.2901(2) 0.00262(14) 0.11192(9) 0.0287 1.0000 Uani .
C1 C 0.0598(3) 0.44415(16) 0.01866(9) 0.0218 1.0000 Uani .
C2 C 0.2756(3) 0.45461(16) 0.04870(10) 0.0247 1.0000 Uani .
C3 C 0.3812(3) 0.34926(17) 0.08331(10) 0.0265 1.0000 Uani .
C4 C 0.2694(3) 0.23536(15) 0.08757(9) 0.0221 1.0000 Uani .
C5 C 0.0529(3) 0.23291(16) 0.05529(10) 0.0268 1.0000 Uani .
C6 C 0.3726(3) 0.11924(17) 0.12332(10) 0.0262 1.0000 Uani .
C7 C 0.6012(3) -0.0097(2) 0.20690(11) 0.0340 1.0000 Uani .
C8 C 0.5334(4) -0.0008(2) 0.28899(11) 0.0411 1.0000 Uani .
C9 C 0.8374(4) -0.0446(3) 0.21274(17) 0.0656 1.0000 Uani .
C10 C 0.4486(3) -0.09241(17) 0.14889(11) 0.0315 1.0000 Uani .
C11 C 0.3349(4) -0.19960(19) 0.18591(14) 0.0420 1.0000 Uani .
C12 C 0.5524(5) -0.1474(2) 0.08070(14) 0.0539 1.0000 Uani .
O1 O 0.6954(4) 0.2025(2) 0.18537(15) 0.0432 0.6159 Uani .
O2 O 0.1551(7) -0.0329(4) 0.0633(2) 0.0411 0.3841 Uani .
H21 H 0.3492 0.5331 0.0452 0.0330 1.0000 Uiso R
H31 H 0.5287 0.3542 0.1043 0.0351 1.0000 Uiso R
H51 H -0.0244 0.1553 0.0569 0.0369 1.0000 Uiso R
H81 H 0.5560 -0.0809 0.3148 0.0518 1.0000 Uiso R
H82 H 0.6169 0.0627 0.3185 0.0518 1.0000 Uiso R
H83 H 0.3860 0.0213 0.2846 0.0518 1.0000 Uiso R
H91 H 0.8607 -0.1266 0.2359 0.0770 1.0000 Uiso R
H92 H 0.9215 0.0167 0.2440 0.0770 1.0000 Uiso R
H93 H 0.8774 -0.0457 0.1615 0.0770 1.0000 Uiso R
H111 H 0.4380 -0.2593 0.2093 0.0523 1.0000 Uiso R
H112 H 0.2575 -0.1659 0.2249 0.0523 1.0000 Uiso R
H113 H 0.2385 -0.2410 0.1464 0.0523 1.0000 Uiso R
H121 H 0.6560 -0.2098 0.0999 0.0654 1.0000 Uiso R
H122 H 0.6198 -0.0808 0.0557 0.0654 1.0000 Uiso R
H123 H 0.4444 -0.1856 0.0440 0.0654 1.0000 Uiso R

loop_
_atom_site_aniso_label
_atom_site_aniso_U_11
_atom_site_aniso_U_22
_atom_site_aniso_U_33
_atom_site_aniso_U_23
_atom_site_aniso_U_13
_atom_site_aniso_U_12
N1 0.0288(7) 0.0235(7) 0.0312(7) 0.0039(6) 0.0006(6) 0.0008(6)
N2 0.0325(8) 0.0420(10) 0.0423(9) 0.0213(8) -0.0082(7) -0.0083(7)
N3 0.0366(8) 0.0201(7) 0.0294(7) 0.0033(6) 0.0049(6) 0.0030(6)
C1 0.0261(8) 0.0199(8) 0.0198(7) 0.0014(6) 0.0042(6) 0.0032(6)
C2 0.0263(8) 0.0197(7) 0.0282(8) 0.0026(6) 0.0038(6) 0.0002(6)
C3 0.0257(8) 0.0246(8) 0.0288(8) 0.0024(6) 0.0026(6) 0.0006(7)
C4 0.0268(8) 0.0207(7) 0.0192(7) 0.0010(6) 0.0046(6) 0.0032(6)
C5 0.0277(8) 0.0211(8) 0.0306(8) 0.0034(7) 0.0007(7) -0.0001(6)
C6 0.0273(8) 0.0252(8) 0.0274(8) 0.0072(6) 0.0085(6) 0.0056(7)
C7 0.0271(8) 0.0421(11) 0.0326(9) 0.0167(8) 0.0031(7) 0.0039(8)
C8 0.0529(12) 0.0411(11) 0.0285(9) 0.0077(8) 0.0026(8) 0.0065(10)
C9 0.0270(10) 0.101(2) 0.0690(16) 0.0462(16) 0.0063(10) 0.0104(12)
C10 0.0413(10) 0.0213(8) 0.0344(9) 0.0061(7) 0.0134(8) 0.0093(7)
C11 0.0530(12) 0.0246(9) 0.0494(12) 0.0136(9) 0.0107(10) 0.0038(9)
C12 0.0858(19) 0.0357(12) 0.0458(12) 0.0076(10) 0.0291(12) 0.0249(12)
O1 0.0426(13) 0.0249(11) 0.0551(15) 0.0044(10) -0.0178(11) -0.0071(10)
O2 0.053(2) 0.0289(19) 0.0362(19) -0.0014(15) -0.0118(17) -0.0024(16)

loop_
_atom_type_symbol
_atom_type_scat_dispersion_real
_atom_type_scat_dispersion_imag
_atom_type_scat_Cromer_Mann_a1
_atom_type_scat_Cromer_Mann_b1
_atom_type_scat_Cromer_Mann_a2
_atom_type_scat_Cromer_Mann_b2
_atom_type_scat_Cromer_Mann_a3
_atom_type_scat_Cromer_Mann_b3
_atom_type_scat_Cromer_Mann_a4
_atom_type_scat_Cromer_Mann_b4
_atom_type_scat_Cromer_Mann_c
_atom_type_scat_source
C 0.0033 0.0016 2.3100 20.8439 1.0200 10.2075 1.5886 0.5687 0.8650 51.6512 0.2156 'International Tables Vol C 4.2.6.8 and 6.1.1.4'
H 0.0000 0.0000 0.4930 10.5109 0.3229 26.1257 0.1402 3.1424 0.0408 57.7998 0.0030 'International Tables Vol C 4.2.6.8 and 6.1.1.4'
O 0.0106 0.0060 3.0485 13.2771 2.2868 5.7011 1.5463 0.3239 0.8670 32.9089 0.2508 'International Tables Vol C 4.2.6.8 and 6.1.1.4'
N 0.0061 0.0033 12.2126 0.0057 3.1322 9.8933 2.0125 28.9975 1.1663 0.5826 -11.5290 'International Tables Vol C 4.2.6.8 and 6.1.1.4'

loop_
_geom_angle_atom_site_label_1
_geom_angle_site_symmetry_1
_geom_angle_atom_site_label_2
_geom_angle_atom_site_label_3
_geom_angle
_geom_angle_publ_flag
C1 . N1 C5 118.08(14) yes
C6 . N2 C7 109.62(15) yes
C6 . N2 O1 130.59(19) yes
C7 . N2 O1 119.78(17) yes
C6 . N3 C10 109.03(15) yes
C6 . N3 O2 128.9(2) yes
C10 . N3 O2 118.1(2) yes
C1 2_565 C1 N1 116.90(18) yes
C1 2_565 C1 C2 120.56(19) yes
N1 . C1 C2 122.54(15) yes
C1 . C2 C3 119.03(16) yes
C1 . C2 H21 120.4 no
C3 . C2 H21 120.6 no
C2 . C3 C4 119.39(15) yes
C2 . C3 H31 120.5 no
C4 . C3 H31 120.1 no
C3 . C4 C5 117.85(15) yes
C3 . C4 C6 122.17(15) yes
C5 . C4 C6 119.97(15) yes
C4 . C5 N1 123.11(16) yes
C4 . C5 H51 118.6 no
N1 . C5 H51 118.2 no
C4 . C6 N2 123.83(17) yes
C4 . C6 N3 123.78(16) yes
N2 . C6 N3 112.39(16) yes
N2 . C7 C8 106.11(17) yes
N2 . C7 C9 110.39(17) yes
C8 . C7 C9 110.46(17) yes
N2 . C7 C10 100.73(14) yes
C8 . C7 C10 113.49(16) yes
C9 . C7 C10 114.9(2) yes
C7 . C8 H81 109.5 no
C7 . C8 H82 109.2 no
H81 . C8 H82 109.5 no
C7 . C8 H83 109.7 no
H81 . C8 H83 109.5 no
H82 . C8 H83 109.5 no
C7 . C9 H91 109.7 no
C7 . C9 H92 109.7 no
H91 . C9 H92 109.5 no
C7 . C9 H93 109.0 no
H91 . C9 H93 109.5 no
H92 . C9 H93 109.5 no
C7 . C10 N3 102.68(14) yes
C7 . C10 C11 115.48(16) yes
N3 . C10 C11 110.22(16) yes
C7 . C10 C12 114.21(18) yes
N3 . C10 C12 104.91(16) yes
C11 . C10 C12 108.65(17) yes
C10 . C11 H111 109.3 no
C10 . C11 H112 109.9 no
H111 . C11 H112 109.5 no
C10 . C11 H113 109.3 no
H111 . C11 H113 109.5 no
H112 . C11 H113 109.5 no
C10 . C12 H121 109.8 no
C10 . C12 H122 109.6 no
H121 . C12 H122 109.5 no
C10 . C12 H123 108.9 no
H121 . C12 H123 109.5 no
H122 . C12 H123 109.5 no

loop_
_geom_bond_atom_site_label_1
_geom_bond_atom_site_label_2
_geom_bond_site_symmetry_2
_geom_bond_distance
_geom_bond_publ_flag
N1 C1 . 1.346(2) yes
N1 C5 . 1.340(2) yes
N2 C6 . 1.349(2) yes
N2 C7 . 1.489(3) yes
N2 O1 . 1.215(3) yes
N3 C6 . 1.331(2) yes
N3 C10 . 1.488(2) yes
N3 O2 . 1.167(4) yes
C1 C1 2_565 1.488(3) yes
C1 C2 . 1.390(2) yes
C2 C3 . 1.380(2) yes
C2 H21 . 0.950 no
C3 C4 . 1.393(2) yes
C3 H31 . 0.950 no
C4 C5 . 1.399(2) yes
C4 C6 . 1.473(2) yes
C5 H51 . 0.950 no
C7 C8 . 1.534(3) yes
C7 C9 . 1.523(3) yes
C7 C10 . 1.550(3) yes
C8 H81 . 0.950 no
C8 H82 . 0.950 no
C8 H83 . 0.950 no
C9 H91 . 0.950 no
C9 H92 . 0.950 no
C9 H93 . 0.950 no
C10 C11 . 1.519(3) yes
C10 C12 . 1.532(3) yes
C11 H111 . 0.950 no
C11 H112 . 0.950 no
C11 H113 . 0.950 no
C12 H121 . 0.950 no
C12 H122 . 0.950 no
C12 H123 . 0.950 no
